data_2210765
loop_
_publ_author_name
'K. Ravikumar'
'B. Sridhar'
'K. S. Kiran kumar Reddy'
'G. Sabitha'
'J. S. Yadav'

_publ_section_title (2<i>S</i>)-2-Benzyl-1-[(4<i>R</i>)-4-benzyl-2,2-dimethyl-1,3-oxazolan-3-yl]pent-4-en-1-one
_journal_coeditor_code RZ2071
_journal_issue 10
_journal_name_full 'Acta Crystallographica Section E'
_journal_page_first o4755
_journal_page_last o4757
_journal_paper_doi 10.1107/S1600536806039389
_journal_volume 62
_journal_year 2006
_chemical_formula_iupac 'C24 H29 N O2'
_chemical_formula_moiety 'C24 H29 N O2'
_chemical_formula_sum 'C24 H29 N O2'
_chemical_formula_weight 363.48
_chemical_name_systematic
;
(2S)-2-Benzyl-1-[(4R)-4-benzyl-2,2-dimethyl-1,3-oxazolan-3-yl]pent-4-en-1-one
;
_space_group_IT_number 19
_symmetry_cell_setting orthorhombic
_symmetry_space_group_name_Hall 'P 2ac 2ab'
_symmetry_space_group_name_H-M 'P 21 21 21'
_atom_sites_solution_hydrogens geom
_atom_sites_solution_primary direct
_atom_sites_solution_secondary difmap
_audit_creation_method SHELXL-97
_cell_angle_alpha 90.00
_cell_angle_beta 90.00
_cell_angle_gamma 90.00
_cell_formula_units_Z 4
_cell_length_a 10.0061(12)
_cell_length_b 11.5146(14)
_cell_length_c 18.602(2)
_cell_measurement_reflns_used 3930
_cell_measurement_temperature 273(2)
_cell_measurement_theta_max 21.24
_cell_measurement_theta_min 2.31
_cell_volume 2143.3(4)
_computing_cell_refinement 'SAINT (Bruker, 2001)'
_computing_data_collection 'SMART (Bruker, 2001)'
_computing_data_reduction SAINT
_computing_molecular_graphics 'SHELXTL/PC (Sheldrick, 1990) and PLATON (Spek, 2003)'
_computing_publication_material SHELXL97
_computing_structure_refinement 'SHELXL97 (Sheldrick, 1997)'
_computing_structure_solution 'SHELXS97 (Sheldrick, 1997)'
_diffrn_ambient_temperature 273(2)
_diffrn_measured_fraction_theta_full 0.958
_diffrn_measured_fraction_theta_max 0.958
_diffrn_measurement_device 'Bruker SMART APEX CCD area-detector'
_diffrn_measurement_method \w
_diffrn_radiation_monochromator graphite
_diffrn_radiation_source 'fine-focus sealed tube'
_diffrn_radiation_type MoK\a
_diffrn_radiation_wavelength 0.71073
_diffrn_reflns_av_R_equivalents 0.0249
_diffrn_reflns_av_sigmaI/netI 0.0195
_diffrn_reflns_limit_h_max 11
_diffrn_reflns_limit_h_min -11
_diffrn_reflns_limit_k_max 13
_diffrn_reflns_limit_k_min -13
_diffrn_reflns_limit_l_max 20
_diffrn_reflns_limit_l_min -19
_diffrn_reflns_number 10985
_diffrn_reflns_theta_full 25.00
_diffrn_reflns_theta_max 25.00
_diffrn_reflns_theta_min 2.08
_diffrn_standards_number 0
_exptl_absorpt_coefficient_mu 0.071
_exptl_absorpt_correction_type none
_exptl_crystal_colour colourless
_exptl_crystal_density_diffrn 1.126
_exptl_crystal_density_method 'not measured'
_exptl_crystal_description block
_exptl_crystal_F_000 784
_exptl_crystal_size_max 0.19
_exptl_crystal_size_mid 0.13
_exptl_crystal_size_min 0.09
_refine_diff_density_max 0.106
_refine_diff_density_min -0.176
_refine_ls_abs_structure_details 'Flack (1983), 1532 Friedels pairs'
_refine_ls_extinction_method none
_refine_ls_goodness_of_fit_ref 1.054
_refine_ls_hydrogen_treatment constr
_refine_ls_matrix_type full
_refine_ls_number_parameters 265
_refine_ls_number_reflns 2069
_refine_ls_number_restraints 4
_refine_ls_restrained_S_all 1.062
_refine_ls_R_factor_all 0.0444
_refine_ls_R_factor_gt 0.0382
_refine_ls_shift/su_max 0.000
_refine_ls_shift/su_mean 0.000
_refine_ls_structure_factor_coef Fsqd
_refine_ls_weighting_details 'calc w=1/[\s^2^(Fo^2^)+(0.0558P)^2^+0.202P] where P=(Fo^2^+2Fc^2^)/3'
_refine_ls_weighting_scheme calc
_refine_ls_wR_factor_gt 0.0958
_refine_ls_wR_factor_ref 0.1008
_reflns_number_gt 1832
_reflns_number_total 2069
_reflns_threshold_expression I>2\s(I)
_cod_data_source_file rz2071.cif
_cod_data_source_block I
_cod_database_code 2210765
_cod_database_fobs_code 2210765

loop_
_symmetry_equiv_pos_as_xyz
'x, y, z'
'-x+1/2, -y, z+1/2'
'-x, y+1/2, -z+1/2'
'x+1/2, -y+1/2, -z'

loop_
_atom_site_type_symbol
_atom_site_label
_atom_site_fract_x
_atom_site_fract_y
_atom_site_fract_z
_atom_site_U_iso_or_equiv
_atom_site_adp_type
_atom_site_calc_flag
_atom_site_refinement_flags
_atom_site_occupancy
_atom_site_disorder_assembly
_atom_site_disorder_group
O O1 0.53561(18) 0.73286(14) 0.79416(9) 0.0686(5) Uani d . 1 . .
O O2 0.70312(18) 0.80858(14) 0.99131(9) 0.0685(5) Uani d . 1 . .
N N1 0.61033(17) 0.84793(14) 0.88289(10) 0.0482(4) Uani d . 1 . .
C C1 0.6490(2) 0.75085(19) 0.93062(13) 0.0586(6) Uani d . 1 . .
C C2 0.6435(3) 0.9197(2) 0.99535(13) 0.0654(7) Uani d . 1 . .
H H2A 0.6965 0.9720 1.0247 0.079 Uiso calc R 1 . .
H H2B 0.5539 0.9151 1.0151 0.079 Uiso calc R 1 . .
C C3 0.6408(2) 0.95905(18) 0.91781(12) 0.0497(5) Uani d . 1 . .
H H3 0.5684 1.0150 0.9099 0.060 Uiso calc R 1 . .
C C4 0.7741(2) 1.0089(2) 0.89280(15) 0.0562(6) Uani d . 1 . .
H H4A 0.8456 0.9581 0.9085 0.067 Uiso calc R 1 . .
H H4B 0.7754 1.0111 0.8407 0.067 Uiso calc R 1 . .
C C5 0.7989(2) 1.12866(19) 0.92122(13) 0.0546(6) Uani d . 1 . .
C C6 0.7340(2) 1.22289(19) 0.89251(15) 0.0626(6) Uani d . 1 . .
H H6 0.6768 1.2121 0.8536 0.075 Uiso calc R 1 . .
C C7 0.7513(3) 1.3327(2) 0.91975(17) 0.0767(8) Uani d . 1 . .
H H7 0.7047 1.3949 0.9000 0.092 Uiso calc R 1 . .
C C8 0.8366(4) 1.3506(2) 0.97577(18) 0.0910(10) Uani d . 1 . .
H H8 0.8494 1.4249 0.9941 0.109 Uiso calc R 1 . .
C C9 0.9025(4) 1.2591(3) 1.0044(2) 0.1195(14) Uani d . 1 . .
H H9 0.9601 1.2705 1.0430 0.143 Uiso calc R 1 . .
C C10 0.8851(4) 1.1494(2) 0.9770(2) 0.0986(11) Uani d . 1 . .
H H10 0.9330 1.0879 0.9966 0.118 Uiso calc R 1 . .
C C11 0.5534(2) 0.83061(18) 0.81805(13) 0.0520(5) Uani d . 1 . .
C C12 0.5063(2) 0.9344(2) 0.77493(13) 0.0573(6) Uani d . 1 B .
H H12 0.5379 1.0060 0.7979 0.069 Uiso calc R 1 . .
C C13 0.5603(3) 0.9283(3) 0.69837(14) 0.0676(7) Uani d . 1 . .
H H13A 0.5399 0.8525 0.6784 0.081 Uiso calc R 1 . .
H H13B 0.5151 0.9861 0.6692 0.081 Uiso calc R 1 . .
C C14 0.7080(3) 0.9483(2) 0.69401(14) 0.0626(6) Uani d . 1 . .
C C15 0.7591(3) 1.0588(3) 0.69392(15) 0.0723(7) Uani d . 1 . .
H H15 0.7005 1.1215 0.6946 0.087 Uiso calc R 1 . .
C C16 0.8934(4) 1.0795(4) 0.69289(19) 0.0982(11) Uani d . 1 . .
H H16 0.9259 1.1551 0.6925 0.118 Uiso calc R 1 . .
C C17 0.9789(4) 0.9873(5) 0.6924(2) 0.1218(15) Uani d . 1 . .
H H17 1.0706 1.0004 0.6929 0.146 Uiso calc R 1 . .
C C18 0.9319(4) 0.8770(5) 0.6912(3) 0.1350(17) Uani d . 1 . .
H H18 0.9910 0.8147 0.6896 0.162 Uiso calc R 1 . .
C C19 0.7955(4) 0.8576(3) 0.6924(2) 0.1001(10) Uani d . 1 . .
H H19 0.7632 0.7819 0.6921 0.120 Uiso calc R 1 . .
C C20 0.7597(3) 0.6792(2) 0.89876(18) 0.0832(9) Uani d . 1 . .
H H20A 0.7915 0.6248 0.9340 0.125 Uiso calc R 1 . .
H H20B 0.8316 0.7292 0.8843 0.125 Uiso calc R 1 . .
H H20C 0.7266 0.6378 0.8577 0.125 Uiso calc R 1 . .
C C21 0.5285(3) 0.6798(2) 0.95281(17) 0.0855(9) Uani d . 1 . .
H H21A 0.4634 0.7296 0.9748 0.128 Uiso calc R 1 . .
H H21B 0.5555 0.6211 0.9865 0.128 Uiso calc R 1 . .
H H21C 0.4901 0.6435 0.9112 0.128 Uiso calc R 1 . .
C C22 0.3524(3) 0.9341(3) 0.77338(15) 0.0768(8) Uani d D 1 . .
H H22A 0.3232 1.0043 0.7492 0.092 Uiso calc R 1 A 1
H H22B 0.3237 0.8690 0.7441 0.092 Uiso calc R 1 A 1
C C23 0.2799(8) 0.9268(8) 0.8450(4) 0.078(3) Uani d PD 0.578(14) B 1
H H23 0.2969 0.8633 0.8745 0.093 Uiso calc PR 0.578(14) B 1
C C24 0.1974(10) 1.0030(10) 0.8666(6) 0.120(4) Uani d PD 0.578(14) B 1
H H24A 0.1787 1.0673 0.8381 0.144 Uiso calc PR 0.578(14) B 1
H H24B 0.1556 0.9945 0.9110 0.144 Uiso calc PR 0.578(14) B 1
C C23A 0.2993(10) 0.9857(12) 0.8426(5) 0.085(4) Uani d PD 0.422(14) B 2
H H23A 0.3208 1.0600 0.8583 0.102 Uiso calc PR 0.422(14) B 2
C C24A 0.223(2) 0.9184(14) 0.8768(8) 0.146(7) Uani d PD 0.422(14) B 2
H H24C 0.2048 0.8447 0.8589 0.175 Uiso calc PR 0.422(14) B 2
H H24D 0.1857 0.9424 0.9201 0.175 Uiso calc PR 0.422(14) B 2

loop_
_atom_site_aniso_label
_atom_site_aniso_U_11
_atom_site_aniso_U_22
_atom_site_aniso_U_33
_atom_site_aniso_U_12
_atom_site_aniso_U_13
_atom_site_aniso_U_23
O1 0.0831(12) 0.0529(9) 0.0699(11) -0.0158(9) -0.0081(9) -0.0130(8)
O2 0.0807(11) 0.0639(10) 0.0609(11) 0.0000(9) -0.0163(9) 0.0069(8)
N1 0.0515(10) 0.0421(9) 0.0509(11) -0.0014(8) -0.0021(8) -0.0023(8)
C1 0.0644(13) 0.0494(12) 0.0620(15) -0.0009(11) -0.0053(13) 0.0046(11)
C2 0.0751(15) 0.0658(15) 0.0555(16) -0.0013(14) -0.0032(13) -0.0048(12)
C3 0.0526(12) 0.0473(11) 0.0491(14) 0.0037(10) -0.0041(10) -0.0069(10)
C4 0.0550(14) 0.0534(12) 0.0601(16) 0.0000(10) -0.0035(11) -0.0084(11)
C5 0.0548(12) 0.0519(12) 0.0570(14) -0.0051(10) -0.0080(12) -0.0022(10)
C6 0.0686(15) 0.0551(12) 0.0642(16) -0.0087(11) -0.0159(13) 0.0036(12)
C7 0.0873(18) 0.0526(13) 0.090(2) -0.0048(13) -0.0182(17) 0.0082(13)
C8 0.120(3) 0.0523(15) 0.100(2) -0.0141(16) -0.026(2) -0.0071(16)
C9 0.157(3) 0.0738(18) 0.127(3) -0.012(2) -0.088(3) -0.0119(18)
C10 0.114(2) 0.0596(16) 0.122(3) 0.0034(16) -0.066(2) -0.0003(17)
C11 0.0484(11) 0.0545(13) 0.0531(14) -0.0071(10) -0.0003(10) -0.0056(11)
C12 0.0567(13) 0.0606(13) 0.0548(15) -0.0030(11) -0.0104(11) -0.0028(11)
C13 0.0749(17) 0.0763(16) 0.0515(16) -0.0054(14) -0.0096(12) 0.0007(13)
C14 0.0668(15) 0.0740(16) 0.0470(15) 0.0021(13) 0.0009(11) 0.0023(12)
C15 0.0745(18) 0.0820(17) 0.0604(18) -0.0042(15) -0.0009(13) 0.0048(14)
C16 0.083(2) 0.130(3) 0.081(2) -0.030(2) 0.0013(17) 0.016(2)
C17 0.064(2) 0.180(4) 0.122(3) -0.008(3) 0.011(2) 0.038(3)
C18 0.092(3) 0.152(4) 0.161(4) 0.038(3) 0.036(3) 0.044(4)
C19 0.098(2) 0.089(2) 0.114(3) 0.0113(19) 0.027(2) 0.011(2)
C20 0.0876(19) 0.0590(14) 0.103(2) 0.0194(14) -0.0152(18) -0.0024(15)
C21 0.0934(19) 0.0775(18) 0.086(2) -0.0248(16) -0.0024(17) 0.0197(16)
C22 0.0588(14) 0.105(2) 0.0667(17) 0.0108(16) -0.0122(13) -0.0055(16)
C23 0.058(4) 0.101(6) 0.073(5) -0.012(4) 0.003(3) -0.010(4)
C24 0.104(6) 0.147(8) 0.107(6) 0.024(6) 0.026(4) -0.005(6)
C23A 0.049(5) 0.099(8) 0.108(7) -0.004(6) -0.008(4) -0.014(7)
C24A 0.145(13) 0.178(15) 0.114(10) -0.017(13) 0.056(9) 0.029(10)

loop_
_atom_type_symbol
_atom_type_description
_atom_type_scat_dispersion_real
_atom_type_scat_dispersion_imag
_atom_type_scat_source
C C 0.0033 0.0000 'International Tables Vol C Tables 4.2.6.8 and 6.1.1.4'
H H 0.0000 0.0000 'International Tables Vol C Tables 4.2.6.8 and 6.1.1.4'
N N 0.0061 0.0000 'International Tables Vol C Tables 4.2.6.8 and 6.1.1.4'
O O 0.0106 0.0000 'International Tables Vol C Tables 4.2.6.8 and 6.1.1.4'

loop_
_geom_angle_atom_site_label_1
_geom_angle_atom_site_label_2
_geom_angle_atom_site_label_3
_geom_angle
_geom_angle_publ_flag
C2 O2 C1 107.79(18) ?
C11 N1 C3 127.79(17) y
C11 N1 C1 122.39(17) y
C3 N1 C1 109.81(16) y
O2 C1 N1 102.92(16) ?
O2 C1 C20 106.9(2) ?
N1 C1 C20 111.8(2) ?
O2 C1 C21 109.9(2) ?
N1 C1 C21 111.3(2) ?
C20 C1 C21 113.4(2) ?
O2 C2 C3 103.17(19) ?
O2 C2 H2A 111.1 ?
C3 C2 H2A 111.1 ?
O2 C2 H2B 111.1 ?
C3 C2 H2B 111.1 ?
H2A C2 H2B 109.1 ?
N1 C3 C2 99.49(17) ?
N1 C3 C4 112.01(18) ?
C2 C3 C4 112.9(2) ?
N1 C3 H3 110.7 ?
C2 C3 H3 110.7 ?
C4 C3 H3 110.7 ?
C5 C4 C3 112.6(2) ?
C5 C4 H4A 109.1 ?
C3 C4 H4A 109.1 ?
C5 C4 H4B 109.1 ?
C3 C4 H4B 109.1 ?
H4A C4 H4B 107.8 ?
C10 C5 C6 117.0(2) ?
C10 C5 C4 122.2(2) ?
C6 C5 C4 120.8(2) ?
C5 C6 C7 121.6(2) ?
C5 C6 H6 119.2 ?
C7 C6 H6 119.2 ?
C8 C7 C6 120.0(3) ?
C8 C7 H7 120.0 ?
C6 C7 H7 120.0 ?
C9 C8 C7 119.2(3) ?
C9 C8 H8 120.4 ?
C7 C8 H8 120.4 ?
C8 C9 C10 120.6(3) ?
C8 C9 H9 119.7 ?
C10 C9 H9 119.7 ?
C5 C10 C9 121.4(3) ?
C5 C10 H10 119.3 ?
C9 C10 H10 119.3 ?
O1 C11 N1 121.5(2) ?
O1 C11 C12 119.3(2) ?
N1 C11 C12 119.22(18) ?
C11 C12 C13 110.4(2) ?
C11 C12 C22 108.6(2) ?
C13 C12 C22 109.7(2) ?
C11 C12 H12 109.4 ?
C13 C12 H12 109.4 ?
C22 C12 H12 109.4 ?
C14 C13 C12 113.1(2) ?
C14 C13 H13A 109.0 ?
C12 C13 H13A 109.0 ?
C14 C13 H13B 109.0 ?
C12 C13 H13B 109.0 ?
H13A C13 H13B 107.8 ?
C19 C14 C15 118.1(3) ?
C19 C14 C13 121.1(3) ?
C15 C14 C13 120.7(3) ?
C16 C15 C14 122.0(3) ?
C16 C15 H15 119.0 ?
C14 C15 H15 119.0 ?
C17 C16 C15 118.8(4) ?
C17 C16 H16 120.6 ?
C15 C16 H16 120.6 ?
C18 C17 C16 120.8(4) ?
C18 C17 H17 119.6 ?
C16 C17 H17 119.6 ?
C17 C18 C19 119.5(4) ?
C17 C18 H18 120.2 ?
C19 C18 H18 120.2 ?
C14 C19 C18 120.7(4) ?
C14 C19 H19 119.6 ?
C18 C19 H19 119.6 ?
C1 C20 H20A 109.5 ?
C1 C20 H20B 109.5 ?
H20A C20 H20B 109.5 ?
C1 C20 H20C 109.5 ?
H20A C20 H20C 109.5 ?
H20B C20 H20C 109.5 ?
C1 C21 H21A 109.5 ?
C1 C21 H21B 109.5 ?
H21A C21 H21B 109.5 ?
C1 C21 H21C 109.5 ?
H21A C21 H21C 109.5 ?
H21B C21 H21C 109.5 ?
C23A C22 C12 109.5(5) ?
C23 C22 C12 117.5(4) ?
C23A C22 H22A 87.8 ?
C23 C22 H22A 107.9 ?
C12 C22 H22A 107.9 ?
C23A C22 H22B 132.6 ?
C23 C22 H22B 107.9 ?
C12 C22 H22B 107.9 ?
H22A C22 H22B 107.2 ?
C24 C23 C22 123.4(11) ?
C24 C23 H23 118.3 ?
C22 C23 H23 118.3 ?
C23 C24 H24A 120.0 ?
C23 C24 H24B 120.0 ?
H24A C24 H24B 120.0 ?
C24A C23A C22 113.7(15) ?
C24A C23A H23A 123.2 ?
C22 C23A H23A 123.2 ?
C23A C24A H24C 120.0 ?
C23A C24A H24D 120.0 ?
H24C C24A H24D 120.0 ?

loop_
_geom_bond_atom_site_label_1
_geom_bond_atom_site_label_2
_geom_bond_distance
_geom_bond_publ_flag
O1 C11 1.223(3) y
O2 C2 1.414(3) y
O2 C1 1.418(3) y
N1 C11 1.349(3) y
N1 C3 1.467(3) y
N1 C1 1.479(3) y
C1 C20 1.503(4) ?
C1 C21 1.515(4) ?
C2 C3 1.512(3) ?
C2 H2A 0.9700 ?
C2 H2B 0.9700 ?
C3 C4 1.525(3) ?
C3 H3 0.9800 ?
C4 C5 1.498(3) ?
C4 H4A 0.9700 ?
C4 H4B 0.9700 ?
C5 C10 1.370(4) ?
C5 C6 1.373(3) ?
C6 C7 1.373(3) ?
C6 H6 0.9300 ?
C7 C8 1.363(4) ?
C7 H7 0.9300 ?
C8 C9 1.353(5) ?
C8 H8 0.9300 ?
C9 C10 1.373(4) ?
C9 H9 0.9300 ?
C10 H10 0.9300 ?
C11 C12 1.515(3) ?
C12 C13 1.525(4) ?
C12 C22 1.540(3) ?
C12 H12 0.9800 ?
C13 C14 1.498(4) ?
C13 H13A 0.9700 ?
C13 H13B 0.9700 ?
C14 C19 1.364(4) ?
C14 C15 1.370(4) ?
C15 C16 1.365(4) ?
C15 H15 0.9300 ?
C16 C17 1.363(6) ?
C16 H16 0.9300 ?
C17 C18 1.355(6) ?
C17 H17 0.9300 ?
C18 C19 1.383(6) ?
C18 H18 0.9300 ?
C19 H19 0.9300 ?
C20 H20A 0.9600 ?
C20 H20B 0.9600 ?
C20 H20C 0.9600 ?
C21 H21A 0.9600 ?
C21 H21B 0.9600 ?
C21 H21C 0.9600 ?
C22 C23A 1.513(8) ?
C22 C23 1.519(7) ?
C22 H22A 0.9700 ?
C22 H22B 0.9700 ?
C23 C24 1.270(8) ?
C23 H23 0.9300 ?
C24 H24A 0.9300 ?
C24 H24B 0.9300 ?
C23A C24A 1.259(10) ?
C23A H23A 0.9300 ?
C24A H24C 0.9300 ?
C24A H24D 0.9300 ?

loop_
_geom_hbond_atom_site_label_D
_geom_hbond_atom_site_label_H
_geom_hbond_atom_site_label_A
_geom_hbond_site_symmetry_A
_geom_hbond_distance_DH
_geom_hbond_distance_HA
_geom_hbond_distance_DA
_geom_hbond_angle_DHA
C13 H13A O1 . 0.97 2.56 2.881(4) 100
C20 H20C O1 . 0.96 2.50 3.032(4) 115
C21 H21C O1 . 0.96 2.45 3.015(4) 117
C4 H4B Cg1 . 0.97 2.88 3.815(2) 163
C2 H2A Cg1 2_675 0.97 3.23 3.896(2) 128

loop_
_geom_torsion_atom_site_label_1
_geom_torsion_atom_site_label_2
_geom_torsion_atom_site_label_3
_geom_torsion_atom_site_label_4
_geom_torsion
C2 O2 C1 N1 26.5(2)
C2 O2 C1 C20 144.3(2)
C2 O2 C1 C21 -92.2(2)
C11 N1 C1 O2 -179.85(18)
C3 N1 C1 O2 -1.1(2)
C11 N1 C1 C20 65.8(3)
C3 N1 C1 C20 -115.4(2)
C11 N1 C1 C21 -62.2(3)
C3 N1 C1 C21 116.6(2)
C1 O2 C2 C3 -41.4(2)
C11 N1 C3 C2 156.6(2)
C1 N1 C3 C2 -22.1(2)
C11 N1 C3 C4 -83.9(3)
C1 N1 C3 C4 97.4(2)
O2 C2 C3 N1 37.4(2)
O2 C2 C3 C4 -81.5(2)
N1 C3 C4 C5 173.19(19)
C2 C3 C4 C5 -75.5(2)
C3 C4 C5 C10 103.4(3)
C3 C4 C5 C6 -75.8(3)
C10 C5 C6 C7 -2.0(4)
C4 C5 C6 C7 177.3(3)
C5 C6 C7 C8 1.3(5)
C6 C7 C8 C9 -0.6(5)
C7 C8 C9 C10 0.8(7)
C6 C5 C10 C9 2.1(5)
C4 C5 C10 C9 -177.2(4)
C8 C9 C10 C5 -1.5(7)
C3 N1 C11 O1 178.5(2)
C1 N1 C11 O1 -2.9(3)
C3 N1 C11 C12 -3.5(3)
C1 N1 C11 C12 175.0(2)
O1 C11 C12 C13 -52.3(3)
N1 C11 C12 C13 129.7(2)
O1 C11 C12 C22 68.0(3)
N1 C11 C12 C22 -110.1(2)
C11 C12 C13 C14 -70.1(3)
C22 C12 C13 C14 170.3(2)
C12 C13 C14 C19 95.8(3)
C12 C13 C14 C15 -82.0(3)
C19 C14 C15 C16 -0.6(5)
C13 C14 C15 C16 177.3(3)
C14 C15 C16 C17 -0.4(6)
C15 C16 C17 C18 1.6(7)
C16 C17 C18 C19 -1.7(8)
C15 C14 C19 C18 0.4(6)
C13 C14 C19 C18 -177.4(4)
C17 C18 C19 C14 0.7(8)
C11 C12 C22 C23A 81.1(6)
C13 C12 C22 C23A -158.2(6)
C11 C12 C22 C23 53.0(5)
C13 C12 C22 C23 173.6(5)
C23A C22 C23 C24 42.7(13)
C12 C22 C23 C24 121.6(10)
C23 C22 C23A C24A -9.9(13)
C12 C22 C23A C24A -122.4(14)
